data_4518314
loop_
_publ_author_name
'Huang, Ya-Zi'
'Shi, Lin-Xi'
'Wang, Jin-Yun'
'Su, Hai-Feng'
'Chen, Zhong-Ning'

_publ_section_title
;
 Elaborate Design of Ag<sub>8</sub>Au<sub>10</sub> Cluster [2]Catenane
 Phosphors for High-Efficiency Light-Emitting Devices.
;
_journal_issue 51
_journal_name_full 'ACS applied materials &amp; interfaces'
_journal_page_first 57264
_journal_page_last 57270
_journal_paper_doi 10.1021/acsami.0c17091
_journal_volume 12
_journal_year 2020
_chemical_formula_sum 'C304 H296 Ag8 Au10 Cl2 N8 O8 P8'
_chemical_formula_weight 7340.76
_space_group_crystal_system orthorhombic
_space_group_IT_number 50
_space_group_name_Hall '-P 2ab 2b'
_space_group_name_H-M_alt 'P b a n :2'
_atom_sites_solution_hydrogens geom
_audit_creation_method SHELXL-2016/6
_cell_angle_alpha 90
_cell_angle_beta 90
_cell_angle_gamma 90
_cell_formula_units_Z 2
_cell_length_a 36.195(2)
_cell_length_b 22.3462(15)
_cell_length_c 23.7378(13)
_cell_measurement_reflns_used 9601
_cell_measurement_temperature 100(2)
_cell_measurement_theta_max 26.18
_cell_measurement_theta_min 2.25
_cell_volume 19200(2)
_computing_structure_refinement 'SHELXL-2016/6 (Sheldrick, 2016)'
_computing_structure_solution 'SHELXT 2014/5 (Sheldrick, 2014)'
_diffrn_ambient_temperature 100(2)
_diffrn_measured_fraction_theta_full 0.991
_diffrn_measured_fraction_theta_max 0.982
_diffrn_measurement_device_type 'Bruker APEX-II CCD'
_diffrn_measurement_method '\f and \w scans'
_diffrn_radiation_type MoK\a
_diffrn_radiation_wavelength 0.71073
_diffrn_reflns_av_R_equivalents 0.0470
_diffrn_reflns_av_unetI/netI 0.0558
_diffrn_reflns_Laue_measured_fraction_full 0.991
_diffrn_reflns_Laue_measured_fraction_max 0.982
_diffrn_reflns_limit_h_max 44
_diffrn_reflns_limit_h_min -35
_diffrn_reflns_limit_k_max 25
_diffrn_reflns_limit_k_min -27
_diffrn_reflns_limit_l_max 28
_diffrn_reflns_limit_l_min -29
_diffrn_reflns_number 67463
_diffrn_reflns_point_group_measured_fraction_full 0.991
_diffrn_reflns_point_group_measured_fraction_max 0.982
_diffrn_reflns_theta_full 25.242
_diffrn_reflns_theta_max 26.455
_diffrn_reflns_theta_min 2.245
_exptl_absorpt_coefficient_mu 4.290
_exptl_absorpt_correction_T_max 0.7454
_exptl_absorpt_correction_T_min 0.5467
_exptl_absorpt_correction_type multi-scan
_exptl_crystal_colour yellow
_exptl_crystal_density_diffrn 1.270
_exptl_crystal_description block
_exptl_crystal_F_000 7120
_exptl_crystal_size_max 0.120
_exptl_crystal_size_mid 0.080
_exptl_crystal_size_min 0.070
_platon_squeeze_details
;
The unit cell contains solvent molecules and four ClO4- anions which have been treated as a diffuse contribution to the 
overall scattering without specific atom 
positions by SQUEEZE/PLATON. 
;
_refine_diff_density_max 3.344
_refine_diff_density_min -2.004
_refine_diff_density_rms 0.215
_refine_ls_extinction_method none
_refine_ls_goodness_of_fit_ref 1.030
_refine_ls_hydrogen_treatment constr
_refine_ls_matrix_type full
_refine_ls_number_parameters 751
_refine_ls_number_reflns 19461
_refine_ls_number_restraints 72
_refine_ls_restrained_S_all 1.033
_refine_ls_R_factor_all 0.1024
_refine_ls_R_factor_gt 0.0612
_refine_ls_shift/su_max 0.002
_refine_ls_shift/su_mean 0.000
_refine_ls_structure_factor_coef Fsqd
_refine_ls_weighting_details 'w=1/[\s^2^(Fo^2^)+(0.1111P)^2^+91.5218P] where P=(Fo^2^+2Fc^2^)/3'
_refine_ls_weighting_scheme calc
_refine_ls_wR_factor_gt 0.1780
_refine_ls_wR_factor_ref 0.2086
_reflns_Friedel_coverage 0.000
_reflns_number_gt 12006
_reflns_number_total 19461
_reflns_threshold_expression 'I > 2\s(I)'
_cod_data_source_file am0c17091_si_004.cif
_cod_data_source_block DPPB
_cod_depositor_comments 'Adding full bibliography for 4518314--4518316.cif.'
_cod_original_sg_symbol_H-M 'P b a n'
_cod_database_code 4518314
_shelx_shelxl_version_number 2016/6
_shelx_space_group_comment
;
The symmetry employed for this shelxl refinement is uniquely defined
by the following loop, which should always be used as a source of
symmetry information in preference to the above space-group names.
They are only intended as comments.
;
_shelx_estimated_absorpt_t_min 0.627
_shelx_estimated_absorpt_t_max 0.753
_platon_squeeze_void_probe_radius 1.20

loop_
_space_group_symop_operation_xyz
'x, y, z'
'x, -y+1/2, -z'
'-x+1/2, y, -z'
'-x+1/2, -y+1/2, z'
'-x, -y, -z'
'-x, y-1/2, z'
'x-1/2, -y, z'
'x-1/2, y-1/2, -z'

loop_
_atom_site_label
_atom_site_type_symbol
_atom_site_fract_x
_atom_site_fract_y
_atom_site_fract_z
_atom_site_U_iso_or_equiv
_atom_site_adp_type
_atom_site_occupancy
_atom_site_site_symmetry_order
_atom_site_calc_flag
_atom_site_refinement_flags_posn
_atom_site_refinement_flags_adp
_atom_site_refinement_flags_occupancy
_atom_site_disorder_assembly
_atom_site_disorder_group
Au1 Au 0.74740(2) 0.50730(2) 0.77823(2) 0.05955(15) Uani 1 1 d . . . . .
Au2 Au 0.74283(2) 0.83777(2) 0.70856(2) 0.04475(13) Uani 1 1 d . . . . .
Au3 Au 0.750000 0.750000 0.43607(2) 0.03940(15) Uani 1 2 d S T P . .
Ag1 Ag 0.80538(2) 0.54753(4) 0.70003(3) 0.0552(2) Uani 1 1 d . . . . .
Ag2 Ag 0.80115(2) 0.76051(4) 0.66145(3) 0.0473(2) Uani 1 1 d . . . . .
P1 P 0.69511(9) 0.45397(16) 0.75841(12) 0.0620(8) Uani 1 1 d . . . . .
P2 P 0.81809(8) 0.45250(15) 0.65543(12) 0.0579(8) Uani 1 1 d . . . . .
N1 N 0.8481(2) 0.6974(4) 0.8033(3) 0.049(2) Uani 1 1 d . . . . .
H1A H 0.826051 0.693642 0.787915 0.059 Uiso 1 1 calc R U . . .
N2 N 0.6378(2) 0.8383(4) 0.5434(3) 0.042(2) Uani 1 1 d . . . . .
H2A H 0.661820 0.832668 0.545951 0.051 Uiso 1 1 calc R U . . .
C1 C 0.7936(3) 0.8252(5) 0.7384(4) 0.047(3) Uani 1 1 d . . . . .
C2 C 0.8249(3) 0.8161(5) 0.7565(4) 0.048(3) Uani 1 1 d . . . . .
C3 C 0.8592(3) 0.8061(5) 0.7835(4) 0.047(2) Uani 1 1 d . . . . .
C4 C 0.8863(3) 0.8514(6) 0.7904(4) 0.053(3) Uani 1 1 d . . . . .
H4A H 0.882180 0.889917 0.774765 0.063 Uiso 1 1 calc R U . . .
C5 C 0.9190(3) 0.8402(6) 0.8200(4) 0.055(3) Uani 1 1 d . . . . .
C6 C 0.9479(3) 0.8918(6) 0.8298(4) 0.058(3) Uani 1 1 d . . . . .
C7 C 0.9396(4) 0.9457(8) 0.7978(5) 0.099(6) Uani 1 1 d . . . . .
H7A H 0.914696 0.959589 0.807103 0.149 Uiso 1 1 calc R U . . .
H7B H 0.957598 0.976902 0.807323 0.149 Uiso 1 1 calc R U . . .
H7C H 0.941088 0.936835 0.757436 0.149 Uiso 1 1 calc R U . . .
C8 C 0.9459(3) 0.9104(7) 0.8926(5) 0.081(4) Uani 1 1 d . . . . .
H8A H 0.951266 0.875626 0.916415 0.121 Uiso 1 1 calc R U . . .
H8B H 0.964159 0.941860 0.899957 0.121 Uiso 1 1 calc R U . . .
H8C H 0.921127 0.925464 0.901182 0.121 Uiso 1 1 calc R U . . .
C9 C 0.9859(3) 0.8731(7) 0.8139(6) 0.080(4) Uani 1 1 d . . . . .
H9A H 0.992576 0.836733 0.834621 0.120 Uiso 1 1 calc R U . . .
H9B H 0.986838 0.865058 0.773322 0.120 Uiso 1 1 calc R U . . .
H9C H 1.003348 0.905125 0.823209 0.120 Uiso 1 1 calc R U . . .
C10 C 0.9261(3) 0.7845(6) 0.8406(4) 0.054(3) Uani 1 1 d . . . . .
H10A H 0.948590 0.777738 0.860226 0.064 Uiso 1 1 calc R U . . .
C11 C 0.9019(3) 0.7381(5) 0.8340(4) 0.048(3) Uani 1 1 d . . . . .
C12 C 0.8677(3) 0.7490(6) 0.8045(4) 0.049(3) Uani 1 1 d . . . . .
C13 C 0.8671(3) 0.6514(6) 0.8291(4) 0.054(3) Uani 1 1 d . . . . .
C14 C 0.9006(3) 0.6768(6) 0.8508(4) 0.056(3) Uani 1 1 d . . . . .
C15 C 0.9246(3) 0.6386(6) 0.8811(4) 0.055(3) Uani 1 1 d . . . . .
H15A H 0.946914 0.654295 0.896086 0.066 Uiso 1 1 calc R U . . .
C16 C 0.9164(3) 0.5800(7) 0.8894(4) 0.060(3) Uani 1 1 d . . . . .
C17 C 0.9415(4) 0.5362(7) 0.9246(5) 0.077(4) Uani 1 1 d . . . . .
C18 C 0.9189(4) 0.5151(6) 0.9757(4) 0.073(4) Uani 1 1 d . . . . .
H18A H 0.911919 0.549728 0.998625 0.110 Uiso 1 1 calc R U . . .
H18B H 0.896634 0.494396 0.962726 0.110 Uiso 1 1 calc R U . . .
H18C H 0.933913 0.487603 0.998405 0.110 Uiso 1 1 calc R U . . .
C19 C 0.9519(5) 0.4815(8) 0.8899(6) 0.123(8) Uani 1 1 d . . . . .
H19A H 0.966341 0.494124 0.857035 0.184 Uiso 1 1 calc R U . . .
H19B H 0.966742 0.454237 0.913024 0.184 Uiso 1 1 calc R U . . .
H19C H 0.929463 0.461030 0.877345 0.184 Uiso 1 1 calc R U . . .
C20 C 0.9762(4) 0.5692(8) 0.9453(6) 0.101(5) Uani 1 1 d . . . . .
H20A H 0.968821 0.604162 0.967522 0.152 Uiso 1 1 calc R U . . .
H20B H 0.990951 0.542176 0.968771 0.152 Uiso 1 1 calc R U . . .
H20C H 0.990830 0.582162 0.912841 0.152 Uiso 1 1 calc R U . . .
C21 C 0.8833(3) 0.5572(6) 0.8683(4) 0.058(3) Uani 1 1 d . . . . .
H21A H 0.877412 0.516302 0.874619 0.070 Uiso 1 1 calc R U . . .
C22 C 0.8582(3) 0.5934(7) 0.8378(4) 0.062(3) Uani 1 1 d . . . . .
C23 C 0.8245(3) 0.5663(5) 0.8177(4) 0.054(3) Uani 1 1 d . . . . .
C24 C 0.7941(3) 0.5481(5) 0.8017(4) 0.055(3) Uani 1 1 d . . . . .
C25 C 0.6910(3) 0.8480(5) 0.6789(4) 0.045(2) Uani 1 1 d . . . . .
C26 C 0.6598(2) 0.8602(5) 0.6640(3) 0.042(2) Uani 1 1 d . . . . .
C27 C 0.6235(3) 0.8710(5) 0.6420(4) 0.048(3) Uani 1 1 d . . . . .
C28 C 0.5949(2) 0.8919(5) 0.6775(4) 0.047(2) Uani 1 1 d . . . . .
H28A H 0.599838 0.898812 0.716229 0.056 Uiso 1 1 calc R U . . .
C29 C 0.5589(3) 0.9027(5) 0.6562(4) 0.050(3) Uani 1 1 d . . . . .
C30 C 0.5289(3) 0.9280(9) 0.6957(5) 0.091(4) Uani 1 1 d . U . . .
C31 C 0.5340(4) 0.9028(10) 0.7551(5) 0.127(5) Uani 1 1 d . U . . .
H31A H 0.559084 0.911433 0.768293 0.191 Uiso 1 1 calc R U . . .
H31B H 0.516050 0.921417 0.780588 0.191 Uiso 1 1 calc R U . . .
H31C H 0.530073 0.859419 0.754481 0.191 Uiso 1 1 calc R U . . .
C32 C 0.4917(4) 0.9145(10) 0.6777(7) 0.136(6) Uani 1 1 d . U . . .
H32A H 0.487704 0.930203 0.639655 0.204 Uiso 1 1 calc R U . . .
H32B H 0.488020 0.871003 0.677589 0.204 Uiso 1 1 calc R U . . .
H32C H 0.473997 0.933001 0.703696 0.204 Uiso 1 1 calc R U . . .
C33 C 0.5437(6) 0.9971(10) 0.7081(9) 0.151(6) Uani 1 1 d . U . . .
H33A H 0.569665 0.995856 0.719743 0.227 Uiso 1 1 calc R U . . .
H33B H 0.541384 1.021022 0.673654 0.227 Uiso 1 1 calc R U . . .
H33C H 0.528809 1.015124 0.738048 0.227 Uiso 1 1 calc R U . . .
C34 C 0.5506(2) 0.8895(5) 0.6008(4) 0.046(3) Uani 1 1 d . . . . .
H34A H 0.526432 0.895867 0.586333 0.055 Uiso 1 1 calc R U . . .
C35 C 0.5797(2) 0.8656(5) 0.5652(4) 0.043(2) Uani 1 1 d . . . . .
C36 C 0.6146(2) 0.8584(5) 0.5851(4) 0.041(2) Uani 1 1 d . . . . .
C37 C 0.6156(2) 0.8285(5) 0.4958(3) 0.043(2) Uani 1 1 d . . . . .
C38 C 0.5797(2) 0.8456(5) 0.5073(4) 0.045(3) Uani 1 1 d . . . . .
C39 C 0.5525(2) 0.8354(5) 0.4659(4) 0.045(2) Uani 1 1 d . . . . .
H39A H 0.527373 0.844617 0.473767 0.054 Uiso 1 1 calc R U . . .
C40 C 0.5618(2) 0.8123(5) 0.4144(4) 0.039(2) Uani 1 1 d . . . . .
C41 C 0.5314(2) 0.8022(5) 0.3697(4) 0.048(3) Uani 1 1 d . . . . .
C42 C 0.5007(3) 0.7627(5) 0.3964(5) 0.059(3) Uani 1 1 d . . . . .
H42A H 0.511155 0.723817 0.406888 0.089 Uiso 1 1 calc R U . . .
H42B H 0.490911 0.782572 0.429976 0.089 Uiso 1 1 calc R U . . .
H42C H 0.480794 0.756824 0.368987 0.089 Uiso 1 1 calc R U . . .
C43 C 0.5159(3) 0.8637(6) 0.3527(4) 0.059(3) Uani 1 1 d . . . . .
H43A H 0.506847 0.884528 0.386283 0.089 Uiso 1 1 calc R U . . .
H43B H 0.535532 0.887427 0.335052 0.089 Uiso 1 1 calc R U . . .
H43C H 0.495598 0.858242 0.325962 0.089 Uiso 1 1 calc R U . . .
C44 C 0.5456(3) 0.7698(6) 0.3167(4) 0.060(3) Uani 1 1 d . . . . .
H44A H 0.555515 0.730580 0.327211 0.090 Uiso 1 1 calc R U . . .
H44B H 0.525218 0.764566 0.289963 0.090 Uiso 1 1 calc R U . . .
H44C H 0.565151 0.793751 0.299053 0.090 Uiso 1 1 calc R U . . .
C45 C 0.5991(2) 0.7990(5) 0.4038(4) 0.045(2) Uani 1 1 d . . . . .
H45A H 0.605617 0.784719 0.367426 0.054 Uiso 1 1 calc R U . . .
C46 C 0.6268(2) 0.8056(5) 0.4435(4) 0.039(2) Uani 1 1 d . . . . .
C47 C 0.6644(2) 0.7912(5) 0.4341(3) 0.041(2) Uani 1 1 d . . . . .
C48 C 0.6974(2) 0.7747(5) 0.4344(3) 0.041(2) Uani 1 1 d . . . . .
C49 C 0.8260(3) 0.4534(6) 0.5796(5) 0.057(3) Uani 1 1 d . . . . .
C50 C 0.8422(4) 0.5029(5) 0.5558(5) 0.067(3) Uani 1 1 d . . . . .
H50A H 0.848493 0.535701 0.579375 0.080 Uiso 1 1 calc R U . . .
C51 C 0.8497(5) 0.5069(6) 0.4983(5) 0.077(4) Uani 1 1 d . . . . .
H51A H 0.861673 0.541133 0.483107 0.093 Uiso 1 1 calc R U . . .
C52 C 0.8397(4) 0.4609(7) 0.4645(6) 0.081(4) Uani 1 1 d . . . . .
H52A H 0.844652 0.462984 0.425286 0.097 Uiso 1 1 calc R U . . .
C53 C 0.8218(4) 0.4095(7) 0.4871(5) 0.076(4) Uani 1 1 d . . . . .
H53A H 0.813942 0.377778 0.463325 0.091 Uiso 1 1 calc R U . . .
C54 C 0.8164(3) 0.4070(6) 0.5440(6) 0.069(3) Uani 1 1 d . . . . .
H54A H 0.805614 0.371982 0.559677 0.083 Uiso 1 1 calc R U . . .
C55 C 0.7817(3) 0.3997(6) 0.6682(5) 0.073(4) Uani 1 1 d . . . . .
H55A H 0.788402 0.360814 0.651087 0.087 Uiso 1 1 calc R U . . .
H55B H 0.779130 0.393541 0.709361 0.087 Uiso 1 1 calc R U . . .
C56 C 0.8579(3) 0.4153(6) 0.6866(6) 0.069(3) Uani 1 1 d . . . . .
C57 C 0.8623(5) 0.4214(11) 0.7456(8) 0.146(9) Uani 1 1 d . . . . .
H57A H 0.844912 0.442662 0.767974 0.175 Uiso 1 1 calc R U . . .
C58 C 0.8954(8) 0.3927(9) 0.7705(9) 0.172(12) Uani 1 1 d . . . . .
H58A H 0.901198 0.397823 0.809234 0.206 Uiso 1 1 calc R U . . .
C59 C 0.9171(4) 0.3594(8) 0.7369(8) 0.104(6) Uani 1 1 d . . . . .
H59A H 0.937656 0.339587 0.753409 0.125 Uiso 1 1 calc R U . . .
C60 C 0.9114(5) 0.3521(9) 0.6794(9) 0.133(8) Uani 1 1 d . . . . .
H60A H 0.927449 0.327890 0.657528 0.160 Uiso 1 1 calc R U . . .
C61 C 0.8817(4) 0.3809(8) 0.6549(7) 0.099(5) Uani 1 1 d . . . . .
H61A H 0.877722 0.377075 0.615472 0.119 Uiso 1 1 calc R U . . .
C62 C 0.7431(3) 0.4213(4) 0.6433(5) 0.049(2) Uani 1 1 d . . . . .
H62A H 0.738611 0.463191 0.654817 0.059 Uiso 1 1 calc R U . . .
H62B H 0.744281 0.420174 0.601599 0.059 Uiso 1 1 calc R U . . .
C63 C 0.6625(3) 0.4918(6) 0.7129(5) 0.060(3) Uani 1 1 d . . . . .
C64 C 0.6273(3) 0.4669(7) 0.7025(5) 0.071(4) Uani 1 1 d . . . . .
H64A H 0.620057 0.430601 0.720043 0.085 Uiso 1 1 calc R U . . .
C65 C 0.6041(3) 0.4960(8) 0.6666(5) 0.088(5) Uani 1 1 d . . . . .
H65A H 0.580010 0.480248 0.660864 0.106 Uiso 1 1 calc R U . . .
C66 C 0.6142(3) 0.5475(7) 0.6382(6) 0.076(4) Uani 1 1 d . . . . .
H66A H 0.597647 0.565846 0.612381 0.091 Uiso 1 1 calc R U . . .
C67 C 0.6480(3) 0.5716(6) 0.6478(6) 0.073(4) Uani 1 1 d . . . . .
H67A H 0.654830 0.607675 0.629331 0.088 Uiso 1 1 calc R U . . .
C68 C 0.6736(3) 0.5435(6) 0.6852(5) 0.069(3) Uani 1 1 d . . . . .
H68A H 0.697581 0.559745 0.690932 0.083 Uiso 1 1 calc R U . . .
C69 C 0.7117(3) 0.3830(6) 0.6629(5) 0.066(3) Uani 1 1 d . . . . .
H69A H 0.716973 0.341331 0.651155 0.079 Uiso 1 1 calc R U . . .
H69B H 0.689286 0.395852 0.642204 0.079 Uiso 1 1 calc R U . . .
C70 C 0.7018(3) 0.3817(5) 0.7273(5) 0.060(3) Uani 1 1 d . . . . .
H70A H 0.721821 0.360905 0.747831 0.072 Uiso 1 1 calc R U . . .
H70B H 0.678890 0.358012 0.732439 0.072 Uiso 1 1 calc R U . . .
C71 C 0.6575(3) 0.4874(4) 0.8532(4) 0.113(4) Uani 1 1 d G U . . .
H71A H 0.660447 0.526625 0.838505 0.135 Uiso 1 1 calc R U . . .
C72 C 0.6706(3) 0.4384(5) 0.8231(3) 0.097(4) Uani 1 1 d G U . . .
C73 C 0.6663(3) 0.3810(4) 0.8446(4) 0.121(4) Uani 1 1 d G U . . .
H73A H 0.675213 0.347500 0.823969 0.145 Uiso 1 1 calc R U . . .
C74 C 0.6489(4) 0.3725(5) 0.8962(5) 0.135(4) Uani 1 1 d G U . . .
H74A H 0.646007 0.333224 0.910880 0.163 Uiso 1 1 calc R U . . .
C75 C 0.6359(3) 0.4214(6) 0.9263(4) 0.134(4) Uani 1 1 d G U . . .
H75A H 0.624021 0.415648 0.961605 0.161 Uiso 1 1 calc R U . . .
C76 C 0.6402(3) 0.4789(5) 0.9048(4) 0.126(4) Uani 1 1 d G U . . .
H76A H 0.631240 0.512348 0.925418 0.151 Uiso 1 1 calc R U . . .

loop_
_atom_site_aniso_label
_atom_site_aniso_U_11
_atom_site_aniso_U_22
_atom_site_aniso_U_33
_atom_site_aniso_U_23
_atom_site_aniso_U_13
_atom_site_aniso_U_12
Au1 0.0562(3) 0.0837(4) 0.0388(2) 0.0036(2) -0.00053(17) 0.0014(2)
Au2 0.0301(2) 0.0763(3) 0.02779(19) -0.00065(18) -0.00335(13) 0.00441(17)
Au3 0.0242(2) 0.0715(4) 0.0224(2) 0.000 0.000 0.0014(2)
Ag1 0.0498(5) 0.0755(6) 0.0402(4) -0.0005(4) 0.0019(3) 0.0020(4)
Ag2 0.0327(4) 0.0855(6) 0.0238(3) -0.0017(3) -0.0009(3) 0.0026(4)
P1 0.0563(18) 0.086(2) 0.0438(16) 0.0005(16) 0.0054(13) -0.0025(16)
P2 0.0534(17) 0.075(2) 0.0450(15) 0.0017(15) 0.0036(13) 0.0068(15)
N1 0.037(4) 0.087(7) 0.023(4) -0.007(4) -0.010(3) 0.003(5)
N2 0.025(4) 0.078(6) 0.023(3) 0.005(4) -0.006(3) 0.009(4)
C1 0.038(5) 0.081(8) 0.021(4) 0.000(5) 0.006(4) -0.004(5)
C2 0.041(6) 0.069(7) 0.034(5) -0.010(5) -0.009(4) 0.004(5)
C3 0.032(5) 0.076(8) 0.033(5) -0.007(5) -0.006(4) -0.001(5)
C4 0.041(6) 0.094(9) 0.024(5) -0.005(5) -0.006(4) 0.003(5)
C5 0.037(6) 0.089(9) 0.040(6) -0.019(6) -0.003(4) -0.009(6)
C6 0.043(6) 0.105(10) 0.024(5) -0.006(6) -0.008(4) -0.011(6)
C7 0.081(10) 0.165(17) 0.052(8) -0.012(10) -0.010(7) -0.057(10)
C8 0.058(7) 0.142(13) 0.043(6) -0.027(8) -0.009(5) -0.015(8)
C9 0.046(7) 0.125(12) 0.069(8) -0.015(8) 0.000(6) -0.026(7)
C10 0.035(6) 0.094(9) 0.031(5) -0.013(6) -0.002(4) 0.002(6)
C11 0.033(5) 0.091(9) 0.021(4) -0.003(5) -0.007(4) 0.009(5)
C12 0.030(5) 0.095(9) 0.023(4) -0.001(5) -0.008(4) 0.005(5)
C13 0.041(6) 0.094(9) 0.028(5) -0.005(6) -0.001(4) 0.013(6)
C14 0.035(5) 0.111(10) 0.022(4) 0.005(5) -0.006(4) 0.010(6)
C15 0.035(5) 0.100(10) 0.030(5) 0.007(6) -0.005(4) 0.020(6)
C16 0.047(6) 0.116(11) 0.018(4) 0.000(6) -0.003(4) 0.031(7)
C17 0.086(9) 0.109(11) 0.034(6) 0.013(7) 0.003(6) 0.043(8)
C18 0.081(9) 0.107(11) 0.032(6) 0.011(6) 0.001(5) 0.031(8)
C19 0.151(15) 0.160(16) 0.056(8) -0.007(9) -0.010(9) 0.122(14)
C20 0.059(8) 0.162(15) 0.082(10) 0.028(10) -0.032(7) 0.023(9)
C21 0.073(8) 0.081(8) 0.021(4) -0.002(5) 0.006(5) 0.024(6)
C22 0.042(6) 0.124(12) 0.021(5) 0.003(6) 0.001(4) 0.013(6)
C23 0.065(7) 0.071(8) 0.025(5) 0.002(5) 0.002(5) 0.015(6)
C24 0.065(8) 0.068(8) 0.032(5) 0.014(5) 0.002(5) 0.002(6)
C25 0.047(6) 0.064(7) 0.025(4) -0.010(4) 0.005(4) -0.001(5)
C26 0.028(5) 0.076(7) 0.022(4) -0.004(4) -0.001(3) 0.010(4)
C27 0.041(5) 0.080(8) 0.022(4) -0.001(5) 0.000(4) 0.014(5)
C28 0.032(5) 0.075(7) 0.033(5) -0.002(5) 0.000(4) 0.009(5)
C29 0.035(5) 0.084(8) 0.031(5) -0.010(5) 0.002(4) 0.018(5)
C30 0.051(6) 0.183(11) 0.040(5) -0.029(7) 0.009(5) 0.041(7)
C31 0.093(9) 0.239(14) 0.050(6) 0.004(9) 0.027(6) 0.078(10)
C32 0.054(7) 0.275(17) 0.080(8) -0.073(11) 0.003(6) 0.045(9)
C33 0.119(12) 0.192(13) 0.144(13) -0.046(10) 0.065(11) 0.015(10)
C34 0.027(5) 0.079(8) 0.032(5) 0.006(5) 0.004(4) 0.016(5)
C35 0.033(5) 0.067(7) 0.029(5) 0.005(5) -0.003(4) 0.001(4)
C36 0.028(5) 0.069(7) 0.026(4) -0.006(4) 0.000(3) 0.006(4)
C37 0.024(4) 0.079(7) 0.026(4) 0.006(5) 0.000(3) 0.001(4)
C38 0.027(5) 0.078(8) 0.029(5) 0.005(5) 0.002(4) 0.010(5)
C39 0.029(5) 0.081(8) 0.026(4) 0.005(5) -0.005(4) 0.008(5)
C40 0.027(4) 0.058(6) 0.032(5) 0.003(4) -0.005(4) 0.006(4)
C41 0.027(5) 0.089(8) 0.030(5) 0.008(5) -0.007(4) 0.005(5)
C42 0.034(5) 0.089(9) 0.055(7) -0.008(6) -0.009(5) 0.000(5)
C43 0.045(6) 0.096(9) 0.036(5) -0.005(6) -0.017(4) 0.003(6)
C44 0.036(6) 0.107(10) 0.037(6) 0.003(6) -0.008(4) 0.001(6)
C45 0.025(5) 0.079(8) 0.031(5) 0.005(5) 0.002(4) 0.002(4)
C46 0.028(5) 0.058(6) 0.029(4) 0.001(4) -0.004(3) 0.002(4)
C47 0.037(5) 0.067(7) 0.020(4) 0.003(4) -0.001(3) -0.006(4)
C48 0.032(5) 0.070(7) 0.022(4) 0.003(4) -0.001(3) 0.000(4)
C49 0.045(6) 0.076(8) 0.049(6) -0.016(6) 0.005(5) 0.009(5)
C50 0.109(10) 0.043(6) 0.048(7) -0.007(5) 0.013(6) -0.009(6)
C51 0.117(12) 0.068(9) 0.047(7) -0.008(7) 0.008(7) -0.014(8)
C52 0.098(11) 0.098(11) 0.048(7) -0.010(8) 0.007(7) 0.001(9)
C53 0.086(9) 0.086(10) 0.056(7) -0.009(7) 0.014(7) -0.008(8)
C54 0.072(8) 0.064(8) 0.072(8) 0.009(7) 0.018(6) -0.005(6)
C55 0.077(9) 0.097(10) 0.044(6) -0.004(7) 0.006(6) -0.010(8)
C56 0.062(8) 0.077(9) 0.068(8) 0.004(7) 0.000(6) 0.011(6)
C57 0.115(15) 0.23(3) 0.092(13) -0.020(15) -0.041(11) 0.067(16)
C58 0.26(3) 0.122(16) 0.134(17) -0.044(14) -0.133(19) 0.067(18)
C59 0.086(11) 0.092(12) 0.133(16) -0.007(11) -0.037(11) 0.039(9)
C60 0.096(13) 0.154(18) 0.148(18) -0.068(15) -0.048(13) 0.054(12)
C61 0.064(9) 0.131(14) 0.101(11) -0.039(10) -0.012(8) 0.028(9)
C62 0.065(7) 0.034(5) 0.048(6) 0.005(5) 0.001(5) 0.013(5)
C63 0.042(6) 0.083(9) 0.055(7) 0.003(6) 0.013(5) -0.010(6)
C64 0.049(7) 0.105(10) 0.060(7) 0.003(7) 0.016(6) -0.017(7)
C65 0.040(7) 0.181(17) 0.044(7) -0.017(9) 0.002(5) -0.010(8)
C66 0.053(7) 0.098(11) 0.077(9) 0.008(8) -0.003(6) -0.002(7)
C67 0.063(8) 0.075(9) 0.081(9) -0.003(7) 0.001(7) -0.003(7)
C68 0.047(7) 0.097(10) 0.064(7) -0.004(7) 0.003(6) 0.008(6)
C69 0.052(7) 0.093(9) 0.054(7) 0.019(7) -0.003(5) -0.004(6)
C70 0.063(7) 0.057(7) 0.061(7) 0.007(6) 0.009(5) -0.013(6)
C71 0.132(8) 0.148(9) 0.058(6) 0.010(6) 0.035(6) 0.011(8)
C72 0.115(8) 0.124(9) 0.053(6) 0.015(6) 0.031(6) -0.013(7)
C73 0.147(9) 0.140(8) 0.076(7) 0.017(6) 0.045(6) -0.025(8)
C74 0.164(9) 0.156(9) 0.087(7) 0.025(7) 0.051(7) -0.019(8)
C75 0.155(9) 0.170(10) 0.078(7) 0.019(7) 0.051(7) -0.009(9)
C76 0.145(9) 0.162(9) 0.071(7) 0.015(7) 0.044(6) 0.010(8)

loop_
_atom_type_symbol
_atom_type_description
_atom_type_scat_dispersion_real
_atom_type_scat_dispersion_imag
_atom_type_scat_source
C C 0.0033 0.0016 'International Tables Vol C Tables 4.2.6.8 and 6.1.1.4'
H H 0.0000 0.0000 'International Tables Vol C Tables 4.2.6.8 and 6.1.1.4'
N N 0.0061 0.0033 'International Tables Vol C Tables 4.2.6.8 and 6.1.1.4'
O O 0.0106 0.0060 'International Tables Vol C Tables 4.2.6.8 and 6.1.1.4'
P P 0.1023 0.0942 'International Tables Vol C Tables 4.2.6.8 and 6.1.1.4'
Cl Cl 0.1484 0.1585 'International Tables Vol C Tables 4.2.6.8 and 6.1.1.4'
Ag Ag -0.8971 1.1015 'International Tables Vol C Tables 4.2.6.8 and 6.1.1.4'
Au Au -2.0133 8.8022 'International Tables Vol C Tables 4.2.6.8 and 6.1.1.4'

loop_
_geom_angle_atom_site_label_1
_geom_angle_atom_site_label_2
_geom_angle_atom_site_label_3
_geom_angle
_geom_angle_site_symmetry_1
_geom_angle_site_symmetry_3
_geom_angle_publ_flag
C24 Au1 P1 174.3(3) . . ?
C24 Au1 Ag1 55.5(3) . . ?
P1 Au1 Ag1 128.32(8) . . ?
C1 Au2 C25 178.3(4) . . ?
C1 Au2 Ag2 122.1(3) . 4_665 ?
C25 Au2 Ag2 56.5(3) . 4_665 ?
C1 Au2 Ag2 52.5(3) . . ?
C25 Au2 Ag2 126.9(3) . . ?
Ag2 Au2 Ag2 78.78(3) 4_665 . ?
C1 Au2 Ag1 131.2(3) . 4_665 ?
C25 Au2 Ag1 50.3(3) . 4_665 ?
Ag2 Au2 Ag1 106.73(2) 4_665 4_665 ?
Ag2 Au2 Ag1 149.39(3) . 4_665 ?
C48 Au3 C48 177.7(5) . 4_665 ?
C48 Au3 Ag2 50.5(2) . 3_656 ?
C48 Au3 Ag2 127.2(2) 4_665 3_656 ?
C48 Au3 Ag2 127.2(2) . 2_566 ?
C48 Au3 Ag2 50.5(2) 4_665 2_566 ?
Ag2 Au3 Ag2 77.75(3) 3_656 2_566 ?
C48 Au3 Au3 91.2(2) . 2_566 ?
C48 Au3 Au3 91.2(2) 4_665 2_566 ?
Ag2 Au3 Au3 141.126(15) 3_656 2_566 ?
Ag2 Au3 Au3 141.126(15) 2_566 2_566 ?
C25 Ag1 P2 139.0(2) 4_665 . ?
C25 Ag1 C24 102.1(4) 4_665 . ?
P2 Ag1 C24 117.9(3) . . ?
C25 Ag1 C26 28.1(3) 4_665 4_665 ?
P2 Ag1 C26 117.8(2) . 4_665 ?
C24 Ag1 C26 113.9(3) . 4_665 ?
C25 Ag1 Au1 118.0(2) 4_665 . ?
P2 Ag1 Au1 98.26(8) . . ?
C24 Ag1 Au1 42.4(3) . . ?
C26 Ag1 Au1 143.8(2) 4_665 . ?
C25 Ag1 Au2 40.5(2) 4_665 4_665 ?
P2 Ag1 Au2 149.34(8) . 4_665 ?
C24 Ag1 Au2 80.7(3) . 4_665 ?
C26 Ag1 Au2 68.6(2) 4_665 4_665 ?
Au1 Ag1 Au2 79.07(2) . 4_665 ?
C48 Ag2 C1 133.5(4) 3_656 . ?
C48 Ag2 C25 107.4(3) 3_656 4_665 ?
C1 Ag2 C25 119.1(3) . 4_665 ?
C48 Ag2 C47 27.8(3) 3_656 3_656 ?
C1 Ag2 C47 123.8(3) . 3_656 ?
C25 Ag2 C47 109.8(3) 4_665 3_656 ?
C48 Ag2 Au2 119.5(3) 3_656 4_665 ?
C1 Ag2 Au2 95.8(2) . 4_665 ?
C25 Ag2 Au2 42.8(2) 4_665 4_665 ?
C47 Ag2 Au2 140.1(2) 3_656 4_665 ?
C48 Ag2 Au2 108.1(2) 3_656 . ?
C1 Ag2 Au2 42.3(2) . . ?
C25 Ag2 Au2 126.3(2) 4_665 . ?
C47 Ag2 Au2 120.4(2) 3_656 . ?
Au2 Ag2 Au2 84.56(2) 4_665 . ?
C48 Ag2 Au3 41.8(2) 3_656 2_566 ?
C1 Ag2 Au3 125.6(2) . 2_566 ?
C25 Ag2 Au3 97.2(2) 4_665 2_566 ?
C47 Ag2 Au3 69.59(19) 3_656 2_566 ?
Au2 Ag2 Au3 84.24(2) 4_665 2_566 ?
Au2 Ag2 Au3 84.02(2) . 2_566 ?
C70 P1 C72 104.0(5) . . ?
C70 P1 C63 105.3(6) . . ?
C72 P1 C63 106.0(5) . . ?
C70 P1 Au1 116.3(4) . . ?
C72 P1 Au1 109.4(4) . . ?
C63 P1 Au1 114.8(4) . . ?
C55 P2 C56 102.2(6) . . ?
C55 P2 C49 106.9(6) . . ?
C56 P2 C49 106.4(6) . . ?
C55 P2 Ag1 111.3(4) . . ?
C56 P2 Ag1 112.0(5) . . ?
C49 P2 Ag1 116.9(4) . . ?
C12 N1 C13 111.2(9) . . ?
C12 N1 H1A 124.4 . . ?
C13 N1 H1A 124.4 . . ?
C36 N2 C37 106.3(7) . . ?
C36 N2 H2A 126.9 . . ?
C37 N2 H2A 126.9 . . ?
C2 C1 Au2 178.5(10) . . ?
C2 C1 Ag2 93.6(7) . . ?
Au2 C1 Ag2 85.3(3) . . ?
C1 C2 C3 173.5(10) . . ?
C12 C3 C2 119.9(10) . . ?
C12 C3 C4 117.0(9) . . ?
C2 C3 C4 123.1(11) . . ?
C5 C4 C3 121.1(11) . . ?
C5 C4 H4A 119.5 . . ?
C3 C4 H4A 119.5 . . ?
C10 C5 C4 120.2(11) . . ?
C10 C5 C6 119.4(10) . . ?
C4 C5 C6 120.4(12) . . ?
C7 C6 C9 106.8(11) . . ?
C7 C6 C8 105.8(12) . . ?
C9 C6 C8 111.2(9) . . ?
C7 C6 C5 113.2(9) . . ?
C9 C6 C5 111.7(11) . . ?
C8 C6 C5 108.1(9) . . ?
C6 C7 H7A 109.5 . . ?
C6 C7 H7B 109.5 . . ?
H7A C7 H7B 109.5 . . ?
C6 C7 H7C 109.5 . . ?
H7A C7 H7C 109.5 . . ?
H7B C7 H7C 109.5 . . ?
C6 C8 H8A 109.5 . . ?
C6 C8 H8B 109.5 . . ?
H8A C8 H8B 109.5 . . ?
C6 C8 H8C 109.5 . . ?
H8A C8 H8C 109.5 . . ?
H8B C8 H8C 109.5 . . ?
C6 C9 H9A 109.5 . . ?
C6 C9 H9B 109.5 . . ?
H9A C9 H9B 109.5 . . ?
C6 C9 H9C 109.5 . . ?
H9A C9 H9C 109.5 . . ?
H9B C9 H9C 109.5 . . ?
C5 C10 C11 122.1(10) . . ?
C5 C10 H10A 119.0 . . ?
C11 C10 H10A 119.0 . . ?
C10 C11 C14 135.7(9) . . ?
C10 C11 C12 118.6(11) . . ?
C14 C11 C12 105.7(9) . . ?
N1 C12 C3 130.5(9) . . ?
N1 C12 C11 108.5(10) . . ?
C3 C12 C11 121.0(10) . . ?
C22 C13 N1 131.6(10) . . ?
C22 C13 C14 121.7(11) . . ?
N1 C13 C14 106.6(11) . . ?
C15 C14 C11 134.6(11) . . ?
C15 C14 C13 117.6(12) . . ?
C11 C14 C13 107.8(9) . . ?
C16 C15 C14 121.5(11) . . ?
C16 C15 H15A 119.3 . . ?
C14 C15 H15A 119.3 . . ?
C15 C16 C21 119.3(10) . . ?
C15 C16 C17 123.4(11) . . ?
C21 C16 C17 117.2(13) . . ?
C19 C17 C18 108.3(13) . . ?
C19 C17 C20 110.8(12) . . ?
C18 C17 C20 109.1(11) . . ?
C19 C17 C16 110.9(10) . . ?
C18 C17 C16 107.7(10) . . ?
C20 C17 C16 110.0(12) . . ?
C17 C18 H18A 109.5 . . ?
C17 C18 H18B 109.5 . . ?
H18A C18 H18B 109.5 . . ?
C17 C18 H18C 109.5 . . ?
H18A C18 H18C 109.5 . . ?
H18B C18 H18C 109.5 . . ?
C17 C19 H19A 109.5 . . ?
C17 C19 H19B 109.5 . . ?
H19A C19 H19B 109.5 . . ?
C17 C19 H19C 109.5 . . ?
H19A C19 H19C 109.5 . . ?
H19B C19 H19C 109.5 . . ?
C17 C20 H20A 109.5 . . ?
C17 C20 H20B 109.5 . . ?
H20A C20 H20B 109.5 . . ?
C17 C20 H20C 109.5 . . ?
H20A C20 H20C 109.5 . . ?
H20B C20 H20C 109.5 . . ?
C16 C21 C22 121.7(12) . . ?
C16 C21 H21A 119.2 . . ?
C22 C21 H21A 119.2 . . ?
C13 C22 C21 118.3(11) . . ?
C13 C22 C23 123.5(10) . . ?
C21 C22 C23 118.2(13) . . ?
C24 C23 C22 174.1(13) . . ?
C23 C24 Au1 172.1(10) . . ?
C23 C24 Ag1 99.0(7) . . ?
Au1 C24 Ag1 82.1(4) . . ?
C26 C25 Au2 172.9(9) . . ?
C26 C25 Ag1 84.0(8) . 4_665 ?
Au2 C25 Ag1 89.2(4) . 4_665 ?
C26 C25 Ag2 106.1(8) . 4_665 ?
Au2 C25 Ag2 80.8(4) . 4_665 ?
Ag1 C25 Ag2 169.9(5) 4_665 4_665 ?
C25 C26 C27 174.7(10) . . ?
C25 C26 Ag1 68.0(7) . 4_665 ?
C27 C26 Ag1 115.9(7) . 4_665 ?
C28 C27 C36 117.9(8) . . ?
C28 C27 C26 120.6(8) . . ?
C36 C27 C26 121.4(8) . . ?
C27 C28 C29 121.1(8) . . ?
C27 C28 H28A 119.4 . . ?
C29 C28 H28A 119.4 . . ?
C34 C29 C28 120.2(8) . . ?
C34 C29 C30 120.4(9) . . ?
C28 C29 C30 119.5(9) . . ?
C32 C30 C31 107.9(15) . . ?
C32 C30 C29 113.5(11) . . ?
C31 C30 C29 110.0(11) . . ?
C32 C30 C33 123.2(16) . . ?
C31 C30 C33 98.1(14) . . ?
C29 C30 C33 102.8(12) . . ?
C30 C31 H31A 109.5 . . ?
C30 C31 H31B 109.5 . . ?
H31A C31 H31B 109.5 . . ?
C30 C31 H31C 109.5 . . ?
H31A C31 H31C 109.5 . . ?
H31B C31 H31C 109.5 . . ?
C30 C32 H32A 109.5 . . ?
C30 C32 H32B 109.5 . . ?
H32A C32 H32B 109.5 . . ?
C30 C32 H32C 109.5 . . ?
H32A C32 H32C 109.5 . . ?
H32B C32 H32C 109.5 . . ?
C30 C33 H33A 109.5 . . ?
C30 C33 H33B 109.5 . . ?
H33A C33 H33B 109.5 . . ?
C30 C33 H33C 109.5 . . ?
H33A C33 H33C 109.5 . . ?
H33B C33 H33C 109.5 . . ?
C29 C34 C35 118.4(8) . . ?
C29 C34 H34A 120.8 . . ?
C35 C34 H34A 120.8 . . ?
C36 C35 C38 107.1(8) . . ?
C36 C35 C34 121.0(8) . . ?
C38 C35 C34 131.9(8) . . ?
C35 C36 N2 110.9(8) . . ?
C35 C36 C27 121.2(8) . . ?
N2 C36 C27 127.9(8) . . ?
C38 C37 C46 123.3(8) . . ?
C38 C37 N2 109.7(8) . . ?
C46 C37 N2 126.9(8) . . ?
C37 C38 C39 118.3(9) . . ?
C37 C38 C35 105.9(8) . . ?
C39 C38 C35 135.4(8) . . ?
C40 C39 C38 120.6(8) . . ?
C40 C39 H39A 119.7 . . ?
C38 C39 H39A 119.7 . . ?
C39 C40 C45 118.6(8) . . ?
C39 C40 C41 119.3(8) . . ?
C45 C40 C41 122.1(8) . . ?
C43 C41 C44 109.0(8) . . ?
C43 C41 C40 108.1(9) . . ?
C44 C41 C40 113.0(8) . . ?
C43 C41 C42 110.8(8) . . ?
C44 C41 C42 107.7(9) . . ?
C40 C41 C42 108.3(8) . . ?
C41 C42 H42A 109.5 . . ?
C41 C42 H42B 109.5 . . ?
H42A C42 H42B 109.5 . . ?
C41 C42 H42C 109.5 . . ?
H42A C42 H42C 109.5 . . ?
H42B C42 H42C 109.5 . . ?
C41 C43 H43A 109.5 . . ?
C41 C43 H43B 109.5 . . ?
H43A C43 H43B 109.5 . . ?
C41 C43 H43C 109.5 . . ?
H43A C43 H43C 109.5 . . ?
H43B C43 H43C 109.5 . . ?
C41 C44 H44A 109.5 . . ?
C41 C44 H44B 109.5 . . ?
H44A C44 H44B 109.5 . . ?
C41 C44 H44C 109.5 . . ?
H44A C44 H44C 109.5 . . ?
H44B C44 H44C 109.5 . . ?
C46 C45 C40 123.5(9) . . ?
C46 C45 H45A 118.3 . . ?
C40 C45 H45A 118.3 . . ?
C45 C46 C37 115.5(8) . . ?
C45 C46 C47 124.3(8) . . ?
C37 C46 C47 120.2(8) . . ?
C48 C47 C46 169.8(9) . . ?
C48 C47 Ag2 58.9(5) . 3_656 ?
C46 C47 Ag2 129.8(6) . 3_656 ?
C47 C48 Au3 178.7(9) . . ?
C47 C48 Ag2 93.2(6) . 3_656 ?
Au3 C48 Ag2 87.7(3) . 3_656 ?
C50 C49 C54 117.4(11) . . ?
C50 C49 P2 118.9(9) . . ?
C54 C49 P2 123.7(10) . . ?
C49 C50 C51 122.5(11) . . ?
C49 C50 H50A 118.7 . . ?
C51 C50 H50A 118.7 . . ?
C52 C51 C50 118.6(13) . . ?
C52 C51 H51A 120.7 . . ?
C50 C51 H51A 120.7 . . ?
C51 C52 C53 120.8(12) . . ?
C51 C52 H52A 119.6 . . ?
C53 C52 H52A 119.6 . . ?
C54 C53 C52 118.1(13) . . ?
C54 C53 H53A 121.0 . . ?
C52 C53 H53A 121.0 . . ?
C53 C54 C49 122.5(12) . . ?
C53 C54 H54A 118.7 . . ?
C49 C54 H54A 118.7 . . ?
C62 C55 P2 112.4(9) . . ?
C62 C55 H55A 109.1 . . ?
P2 C55 H55A 109.1 . . ?
C62 C55 H55B 109.1 . . ?
P2 C55 H55B 109.1 . . ?
H55A C55 H55B 107.8 . . ?
C61 C56 C57 121.6(14) . . ?
C61 C56 P2 121.9(11) . . ?
C57 C56 P2 116.5(11) . . ?
C56 C57 C58 116.3(17) . . ?
C56 C57 H57A 121.9 . . ?
C58 C57 H57A 121.9 . . ?
C59 C58 C57 118.4(17) . . ?
C59 C58 H58A 120.8 . . ?
C57 C58 H58A 120.8 . . ?
C58 C59 C60 124.0(15) . . ?
C58 C59 H59A 118.0 . . ?
C60 C59 H59A 118.0 . . ?
C61 C60 C59 118.5(16) . . ?
C61 C60 H60A 120.8 . . ?
C59 C60 H60A 120.8 . . ?
C56 C61 C60 121.0(16) . . ?
C56 C61 H61A 119.5 . . ?
C60 C61 H61A 119.5 . . ?
C69 C62 C55 112.2(9) . . ?
C69 C62 H62A 109.2 . . ?
C55 C62 H62A 109.2 . . ?
C69 C62 H62B 109.2 . . ?
C55 C62 H62B 109.2 . . ?
H62A C62 H62B 107.9 . . ?
C68 C63 C64 120.5(12) . . ?
C68 C63 P1 118.8(9) . . ?
C64 C63 P1 120.6(10) . . ?
C65 C64 C63 118.6(13) . . ?
C65 C64 H64A 120.7 . . ?
C63 C64 H64A 120.7 . . ?
C64 C65 C66 122.6(12) . . ?
C64 C65 H65A 118.7 . . ?
C66 C65 H65A 118.7 . . ?
C67 C66 C65 119.1(13) . . ?
C67 C66 H66A 120.4 . . ?
C65 C66 H66A 120.4 . . ?
C66 C67 C68 121.0(13) . . ?
C66 C67 H67A 119.5 . . ?
C68 C67 H67A 119.5 . . ?
C63 C68 C67 118.1(12) . . ?
C63 C68 H68A 120.9 . . ?
C67 C68 H68A 120.9 . . ?
C62 C69 C70 119.1(10) . . ?
C62 C69 H69A 107.5 . . ?
C70 C69 H69A 107.5 . . ?
C62 C69 H69B 107.5 . . ?
C70 C69 H69B 107.5 . . ?
H69A C69 H69B 107.0 . . ?
C69 C70 P1 114.5(8) . . ?
C69 C70 H70A 108.6 . . ?
P1 C70 H70A 108.6 . . ?
C69 C70 H70B 108.6 . . ?
P1 C70 H70B 108.6 . . ?
H70A C70 H70B 107.6 . . ?
C72 C71 C76 120.0 . . ?
C72 C71 H71A 120.0 . . ?
C76 C71 H71A 120.0 . . ?
C73 C72 C71 120.0 . . ?
C73 C72 P1 123.0(6) . . ?
C71 C72 P1 116.9(6) . . ?
C74 C73 C72 120.0 . . ?
C74 C73 H73A 120.0 . . ?
C72 C73 H73A 120.0 . . ?
C73 C74 C75 120.0 . . ?
C73 C74 H74A 120.0 . . ?
C75 C74 H74A 120.0 . . ?
C76 C75 C74 120.0 . . ?
C76 C75 H75A 120.0 . . ?
C74 C75 H75A 120.0 . . ?
C75 C76 C71 120.0 . . ?
C75 C76 H76A 120.0 . . ?
C71 C76 H76A 120.0 . . ?

loop_
_geom_bond_atom_site_label_1
_geom_bond_atom_site_label_2
_geom_bond_distance
_geom_bond_site_symmetry_2
_geom_bond_publ_flag
Au1 C24 2.001(12) . ?
Au1 P1 2.286(3) . ?
Au1 Ag1 2.9424(9) . ?
Au2 C1 1.989(10) . ?
Au2 C25 2.018(10) . ?
Au2 Ag2 2.9341(9) 4_665 ?
Au2 Ag2 2.9473(9) . ?
Au2 Ag1 3.1072(10) 4_665 ?
Au3 C48 1.982(9) . ?
Au3 C48 1.982(9) 4_665 ?
Au3 Ag2 2.9734(8) 3_656 ?
Au3 Ag2 2.9734(8) 2_566 ?
Au3 Au3 3.0349(9) 2_566 ?
Ag1 C25 2.391(11) 4_665 ?
Ag1 P2 2.417(3) . ?
Ag1 C24 2.449(10) . ?
Ag1 C26 2.564(11) 4_665 ?
Ag2 C48 2.297(8) 3_656 ?
Ag2 C1 2.345(10) . ?
Ag2 C25 2.477(11) 4_665 ?
Ag2 C47 2.677(9) 3_656 ?
P1 C70 1.792(12) . ?
P1 C72 1.807(7) . ?
P1 C63 1.811(13) . ?
P2 C55 1.795(13) . ?
P2 C56 1.821(13) . ?
P2 C49 1.823(11) . ?
N1 C12 1.356(14) . ?
N1 C13 1.381(14) . ?
N1 H1A 0.8800 . ?
N2 C36 1.373(11) . ?
N2 C37 1.404(10) . ?
N2 H2A 0.8800 . ?
C1 C2 1.229(13) . ?
C2 C3 1.414(13) . ?
C3 C12 1.404(15) . ?
C3 C4 1.420(15) . ?
C4 C5 1.398(14) . ?
C4 H4A 0.9500 . ?
C5 C10 1.361(16) . ?
C5 C6 1.573(16) . ?
C6 C7 1.454(19) . ?
C6 C9 1.488(16) . ?
C6 C8 1.549(14) . ?
C7 H7A 0.9800 . ?
C7 H7B 0.9800 . ?
C7 H7C 0.9800 . ?
C8 H8A 0.9800 . ?
C8 H8B 0.9800 . ?
C8 H8C 0.9800 . ?
C9 H9A 0.9800 . ?
C9 H9B 0.9800 . ?
C9 H9C 0.9800 . ?
C10 C11 1.368(16) . ?
C10 H10A 0.9500 . ?
C11 C14 1.429(16) . ?
C11 C12 1.441(13) . ?
C13 C22 1.351(17) . ?
C13 C14 1.436(15) . ?
C14 C15 1.414(14) . ?
C15 C16 1.356(17) . ?
C15 H15A 0.9500 . ?
C16 C21 1.396(16) . ?
C16 C17 1.575(15) . ?
C17 C19 1.521(19) . ?
C17 C18 1.536(16) . ?
C17 C20 1.54(2) . ?
C18 H18A 0.9800 . ?
C18 H18B 0.9800 . ?
C18 H18C 0.9800 . ?
C19 H19A 0.9800 . ?
C19 H19B 0.9800 . ?
C19 H19C 0.9800 . ?
C20 H20A 0.9800 . ?
C20 H20B 0.9800 . ?
C20 H20C 0.9800 . ?
C21 C22 1.414(15) . ?
C21 H21A 0.9500 . ?
C22 C23 1.444(17) . ?
C23 C24 1.231(15) . ?
C25 C26 1.213(13) . ?
C26 C27 1.435(12) . ?
C27 C28 1.414(12) . ?
C27 C36 1.417(12) . ?
C28 C29 1.418(12) . ?
C28 H28A 0.9500 . ?
C29 C34 1.381(13) . ?
C29 C30 1.541(13) . ?
C30 C32 1.447(19) . ?
C30 C31 1.529(19) . ?
C30 C33 1.66(3) . ?
C31 H31A 0.9800 . ?
C31 H31B 0.9800 . ?
C31 H31C 0.9800 . ?
C32 H32A 0.9800 . ?
C32 H32B 0.9800 . ?
C32 H32C 0.9800 . ?
C33 H33A 0.9800 . ?
C33 H33B 0.9800 . ?
C33 H33C 0.9800 . ?
C34 C35 1.454(12) . ?
C34 H34A 0.9500 . ?
C35 C36 1.359(12) . ?
C35 C38 1.444(13) . ?
C37 C38 1.379(13) . ?
C37 C46 1.403(12) . ?
C38 C39 1.412(12) . ?
C39 C40 1.369(13) . ?
C39 H39A 0.9500 . ?
C40 C45 1.403(12) . ?
C40 C41 1.545(12) . ?
C41 C43 1.537(16) . ?
C41 C44 1.542(15) . ?
C41 C42 1.552(15) . ?
C42 H42A 0.9800 . ?
C42 H42B 0.9800 . ?
C42 H42C 0.9800 . ?
C43 H43A 0.9800 . ?
C43 H43B 0.9800 . ?
C43 H43C 0.9800 . ?
C44 H44A 0.9800 . ?
C44 H44B 0.9800 . ?
C44 H44C 0.9800 . ?
C45 C46 1.386(12) . ?
C45 H45A 0.9500 . ?
C46 C47 1.414(13) . ?
C47 C48 1.252(13) . ?
C49 C50 1.373(16) . ?
C49 C54 1.384(16) . ?
C50 C51 1.396(15) . ?
C50 H50A 0.9500 . ?
C51 C52 1.351(18) . ?
C51 H51A 0.9500 . ?
C52 C53 1.424(19) . ?
C52 H52A 0.9500 . ?
C53 C54 1.365(17) . ?
C53 H53A 0.9500 . ?
C54 H54A 0.9500 . ?
C55 C62 1.591(16) . ?
C55 H55A 0.9900 . ?
C55 H55B 0.9900 . ?
C56 C61 1.378(18) . ?
C56 C57 1.42(2) . ?
C57 C58 1.48(2) . ?
C57 H57A 0.9500 . ?
C58 C59 1.35(3) . ?
C58 H58A 0.9500 . ?
C59 C60 1.39(2) . ?
C59 H59A 0.9500 . ?
C60 C61 1.38(2) . ?
C60 H60A 0.9500 . ?
C61 H61A 0.9500 . ?
C62 C69 1.499(15) . ?
C62 H62A 0.9900 . ?
C62 H62B 0.9900 . ?
C63 C68 1.390(17) . ?
C63 C64 1.410(16) . ?
C64 C65 1.361(19) . ?
C64 H64A 0.9500 . ?
C65 C66 1.38(2) . ?
C65 H65A 0.9500 . ?
C66 C67 1.357(17) . ?
C66 H66A 0.9500 . ?
C67 C68 1.427(17) . ?
C67 H67A 0.9500 . ?
C68 H68A 0.9500 . ?
C69 C70 1.572(16) . ?
C69 H69A 0.9900 . ?
C69 H69B 0.9900 . ?
C70 H70A 0.9900 . ?
C70 H70B 0.9900 . ?
C71 C72 1.3900 . ?
C71 C76 1.3900 . ?
C71 H71A 0.9500 . ?
C72 C73 1.3900 . ?
C73 C74 1.3900 . ?
C73 H73A 0.9500 . ?
C74 C75 1.3900 . ?
C74 H74A 0.9500 . ?
C75 C76 1.3900 . ?
C75 H75A 0.9500 . ?
C76 H76A 0.9500 . ?

loop_
_platon_squeeze_void_nr
_platon_squeeze_void_average_x
_platon_squeeze_void_average_y
_platon_squeeze_void_average_z
_platon_squeeze_void_volume
_platon_squeeze_void_count_electrons
_platon_squeeze_void_content
1 0.003 -0.018 0.454 7563 2404 ' '
2 0.250 0.073 0.500 121 50 ' '
3 0.750 -0.073 0.500 122 50 ' '
4 0.250 0.427 0.500 122 50 ' '
5 0.750 0.573 0.500 121 49 ' '
